data_4081203
loop_
_publ_author_name
'Zhang, Yuanyuan'
'Hanna, Brian S.'
'Dineen, Andrew'
'Williard, Paul G.'
'Bernskoetter, Wesley H.'

_publ_section_title
;
 Functionalization of Carbon Dioxide with Ethylene at Molybdenum
 Hydride Complexes
;
_journal_issue 14
_journal_name_full Organometallics
_journal_page_first 3969
_journal_paper_doi 10.1021/om400448m
_journal_volume 32
_journal_year 2013
_chemical_formula_sum 'C59 H62 Mo O3 P4'
_chemical_formula_weight 1038.91
_chemical_name_systematic
; 
 ? 
;
_space_group_IT_number 14
_symmetry_cell_setting monoclinic
_symmetry_space_group_name_Hall '-P 2yn'
_symmetry_space_group_name_H-M 'P 1 21/n 1'
_atom_sites_solution_hydrogens geom
_atom_sites_solution_primary direct
_atom_sites_solution_secondary difmap
_audit_creation_method SHELXL-97
_cell_angle_alpha 90.00
_cell_angle_beta 117.761(5)
_cell_angle_gamma 90.00
_cell_formula_units_Z 4
_cell_length_a 22.705(10)
_cell_length_b 10.891(5)
_cell_length_c 23.811(11)
_cell_measurement_reflns_used 2836
_cell_measurement_temperature 196(2)
_cell_measurement_theta_max 17.87
_cell_measurement_theta_min 2.52
_cell_volume 5210(4)
_computing_cell_refinement 'Bruker SAINT'
_computing_data_collection 'Bruker APEX2'
_computing_data_reduction 'Bruker SAINT'
_computing_structure_refinement 'SHELXL-97 (Sheldrick, 2008)'
_computing_structure_solution 'SHELXS-97 (Sheldrick, 2008)'
_diffrn_ambient_temperature 196(2)
_diffrn_measured_fraction_theta_full 0.990
_diffrn_measured_fraction_theta_max 0.990
_diffrn_measurement_device_type 'Bruker APEX-II CCD'
_diffrn_measurement_method '\f and \w scans'
_diffrn_radiation_monochromator graphite
_diffrn_radiation_source 'fine-focus sealed tube'
_diffrn_radiation_type MoK\a
_diffrn_radiation_wavelength 0.71073
_diffrn_reflns_av_R_equivalents 0.1339
_diffrn_reflns_av_sigmaI/netI 0.0862
_diffrn_reflns_limit_h_max 22
_diffrn_reflns_limit_h_min -22
_diffrn_reflns_limit_k_max 10
_diffrn_reflns_limit_k_min -10
_diffrn_reflns_limit_l_max 23
_diffrn_reflns_limit_l_min -23
_diffrn_reflns_number 32609
_diffrn_reflns_theta_full 20.81
_diffrn_reflns_theta_max 20.81
_diffrn_reflns_theta_min 2.13
_exptl_absorpt_coefficient_mu 0.419
_exptl_absorpt_correction_T_max 0.9593
_exptl_absorpt_correction_T_min 0.8571
_exptl_absorpt_correction_type empirical
_exptl_crystal_colour bronze
_exptl_crystal_density_diffrn 1.324
_exptl_crystal_density_method 'not measured'
_exptl_crystal_description tile
_exptl_crystal_F_000 2168
_exptl_crystal_size_max 0.38
_exptl_crystal_size_mid 0.38
_exptl_crystal_size_min 0.10
_refine_diff_density_max 0.349
_refine_diff_density_min -0.627
_refine_diff_density_rms 0.070
_refine_ls_extinction_method none
_refine_ls_goodness_of_fit_ref 1.017
_refine_ls_hydrogen_treatment mixed
_refine_ls_matrix_type full
_refine_ls_number_parameters 609
_refine_ls_number_reflns 5404
_refine_ls_number_restraints 0
_refine_ls_restrained_S_all 1.017
_refine_ls_R_factor_all 0.0809
_refine_ls_R_factor_gt 0.0478
_refine_ls_shift/su_max 0.015
_refine_ls_shift/su_mean 0.000
_refine_ls_structure_factor_coef Fsqd
_refine_ls_weighting_details 'calc w=1/[\s^2^(Fo^2^)+(0.0505P)^2^+3.2583P] where P=(Fo^2^+2Fc^2^)/3'
_refine_ls_weighting_scheme calc
_refine_ls_wR_factor_gt 0.1081
_refine_ls_wR_factor_ref 0.1268
_reflns_number_gt 3795
_reflns_number_total 5404
_reflns_threshold_expression >2sigma(I)
_cod_data_source_file om400448m_si_003.cif
_cod_data_source_block wb23jan12_0m
_cod_depositor_comments
;
The following automatic conversions were performed:

'_symmetry_cell_setting' value 'Monoclinic' changed to 'monoclinic'
according to /home/saulius/struct/CIF-dictionaries/cif_core.dic
dictionary named 'cif_core.dic' version 2.4.2 from 2011-04-26.

Automatic conversion script
Id: cif_fix_values 1891 2012-01-12 08:04:46Z andrius 
;
_cod_original_sg_symbol_H-M P2(1)/n
_cod_database_code 4081203

loop_
_symmetry_equiv_pos_as_xyz
'x, y, z'
'-x+1/2, y+1/2, -z+1/2'
'-x, -y, -z'
'x-1/2, -y-1/2, z-1/2'

loop_
_atom_site_label
_atom_site_type_symbol
_atom_site_fract_x
_atom_site_fract_y
_atom_site_fract_z
_atom_site_U_iso_or_equiv
_atom_site_adp_type
_atom_site_occupancy
_atom_site_symmetry_multiplicity
_atom_site_calc_flag
_atom_site_refinement_flags
Mo1 Mo 0.30946(3) 0.78548(5) 0.05913(2) 0.0329(2) Uani 1 1 d .
H1 H 0.233(3) 0.790(5) 0.050(2) 0.049 Uiso 1 1 d .
P1 P 0.25404(8) 0.58560(16) 0.00887(8) 0.0394(5) Uani 1 1 d .
P2 P 0.37272(8) 0.96499(16) 0.10874(8) 0.0371(5) Uani 1 1 d .
P3 P 0.29732(8) 0.80014(15) 0.15325(7) 0.0336(4) Uani 1 1 d .
P4 P 0.24590(8) 0.93750(16) -0.01491(8) 0.0379(5) Uani 1 1 d .
O1 O 0.4043(2) 0.6709(4) 0.0920(2) 0.0457(12) Uani 1 1 d .
O2 O 0.3645(2) 0.7702(4) 0.0015(2) 0.0452(12) Uani 1 1 d .
C1 C 0.4082(3) 0.7017(7) 0.0416(4) 0.0470(18) Uani 1 1 d .
C2 C 0.4641(4) 0.6531(8) 0.0332(4) 0.076(3) Uani 1 1 d .
H2 H 0.4988 0.6121 0.0664 0.091 Uiso 1 1 calc R
C3 C 0.4651(5) 0.6683(9) -0.0231(5) 0.109(3) Uani 1 1 d .
H3A H 0.4304 0.7094 -0.0563 0.130 Uiso 1 1 calc R
H3B H 0.5004 0.6377 -0.0284 0.130 Uiso 1 1 calc R
C4 C 0.1644(3) 0.5789(6) -0.0443(3) 0.0430(18) Uani 1 1 d .
C5 C 0.1360(4) 0.5136(7) -0.1007(3) 0.059(2) Uani 1 1 d .
H5 H 0.1628 0.4706 -0.1138 0.071 Uiso 1 1 calc R
C6 C 0.0669(4) 0.5126(8) -0.1379(4) 0.073(3) Uani 1 1 d .
H6 H 0.0480 0.4680 -0.1755 0.088 Uiso 1 1 calc R
C7 C 0.0267(4) 0.5758(8) -0.1200(4) 0.074(3) Uani 1 1 d .
H7 H -0.0190 0.5775 -0.1465 0.089 Uiso 1 1 calc R
C8 C 0.0529(4) 0.6368(7) -0.0634(4) 0.073(2) Uani 1 1 d .
H8 H 0.0252 0.6762 -0.0501 0.087 Uiso 1 1 calc R
C9 C 0.1223(3) 0.6392(6) -0.0256(3) 0.053(2) Uani 1 1 d .
H9 H 0.1405 0.6818 0.0127 0.063 Uiso 1 1 calc R
C10 C 0.2629(3) 0.4625(6) 0.0653(3) 0.0381(17) Uani 1 1 d .
C11 C 0.3223(3) 0.4579(6) 0.1224(3) 0.0437(18) Uani 1 1 d .
H11 H 0.3571 0.5109 0.1289 0.052 Uiso 1 1 calc R
C12 C 0.3295(3) 0.3746(6) 0.1694(3) 0.0472(18) Uani 1 1 d .
H12 H 0.3691 0.3716 0.2072 0.057 Uiso 1 1 calc R
C13 C 0.2782(4) 0.2966(6) 0.1602(3) 0.0470(18) Uani 1 1 d .
H13 H 0.2823 0.2434 0.1924 0.056 Uiso 1 1 calc R
C14 C 0.2211(4) 0.2974(6) 0.1036(4) 0.0503(19) Uani 1 1 d .
H14 H 0.1874 0.2416 0.0968 0.060 Uiso 1 1 calc R
C15 C 0.2128(3) 0.3799(6) 0.0562(3) 0.0429(18) Uani 1 1 d .
H15 H 0.1734 0.3799 0.0182 0.051 Uiso 1 1 calc R
C16 C 0.2880(3) 0.5117(6) -0.0393(3) 0.0482(19) Uani 1 1 d .
C17 C 0.3262(4) 0.4044(7) -0.0214(4) 0.061(2) Uani 1 1 d .
H17 H 0.3327 0.3637 0.0154 0.074 Uiso 1 1 calc R
C18 C 0.3548(4) 0.3574(8) -0.0576(5) 0.079(3) Uani 1 1 d .
H18 H 0.3790 0.2847 -0.0456 0.095 Uiso 1 1 calc R
C19 C 0.3472(5) 0.4179(9) -0.1104(5) 0.084(3) Uani 1 1 d .
H19 H 0.3674 0.3873 -0.1337 0.100 Uiso 1 1 calc R
C20 C 0.3096(5) 0.5253(9) -0.1304(4) 0.082(3) Uani 1 1 d .
H20 H 0.3034 0.5645 -0.1675 0.098 Uiso 1 1 calc R
C21 C 0.2809(4) 0.5739(7) -0.0938(3) 0.064(2) Uani 1 1 d .
H21 H 0.2573 0.6472 -0.1057 0.077 Uiso 1 1 calc R
C22 C 0.3757(3) 1.0042(6) 0.1854(3) 0.0408(17) Uani 1 1 d .
H22A H 0.4129 0.9633 0.2199 0.049 Uiso 1 1 calc R
H22B H 0.3809 1.0921 0.1925 0.049 Uiso 1 1 calc R
C23 C 0.3095(3) 0.9611(5) 0.1824(3) 0.0389(17) Uani 1 1 d .
H23A H 0.2730 1.0125 0.1536 0.047 Uiso 1 1 calc R
H23B H 0.3119 0.9650 0.2241 0.047 Uiso 1 1 calc R
C24 C 0.3604(3) 0.7250(6) 0.2279(3) 0.0352(16) Uani 1 1 d .
C25 C 0.4180(3) 0.6771(6) 0.2298(3) 0.0411(17) Uani 1 1 d .
H25 H 0.4250 0.6811 0.1943 0.049 Uiso 1 1 calc R
C26 C 0.4654(3) 0.6226(6) 0.2860(3) 0.0442(18) Uani 1 1 d .
H26 H 0.5037 0.5889 0.2874 0.053 Uiso 1 1 calc R
C27 C 0.4568(3) 0.6182(6) 0.3382(3) 0.052(2) Uani 1 1 d .
H27 H 0.4889 0.5818 0.3752 0.063 Uiso 1 1 calc R
C28 C 0.4005(4) 0.6674(7) 0.3369(3) 0.057(2) Uani 1 1 d .
H28 H 0.3951 0.6663 0.3733 0.069 Uiso 1 1 calc R
C29 C 0.3516(3) 0.7188(6) 0.2813(3) 0.0461(18) Uani 1 1 d .
H29 H 0.3128 0.7492 0.2801 0.055 Uiso 1 1 calc R
C30 C 0.2213(3) 0.7584(6) 0.1581(3) 0.0339(16) Uani 1 1 d .
C31 C 0.2032(3) 0.6362(6) 0.1528(3) 0.0442(18) Uani 1 1 d .
H31 H 0.2315 0.5775 0.1500 0.053 Uiso 1 1 calc R
C32 C 0.1442(3) 0.5982(7) 0.1515(3) 0.0515(19) Uani 1 1 d .
H32 H 0.1332 0.5152 0.1478 0.062 Uiso 1 1 calc R
C33 C 0.1017(3) 0.6850(7) 0.1558(3) 0.050(2) Uani 1 1 d .
H33 H 0.0618 0.6606 0.1544 0.060 Uiso 1 1 calc R
C34 C 0.1186(3) 0.8057(7) 0.1621(3) 0.0478(19) Uani 1 1 d .
H34 H 0.0907 0.8639 0.1659 0.057 Uiso 1 1 calc R
C35 C 0.1776(3) 0.8424(6) 0.1630(3) 0.0420(17) Uani 1 1 d .
H35 H 0.1882 0.9254 0.1669 0.050 Uiso 1 1 calc R
C36 C 0.3370(3) 1.1063(6) 0.0620(3) 0.0454(18) Uani 1 1 d .
H36A H 0.3081 1.1459 0.0762 0.054 Uiso 1 1 calc R
H36B H 0.3725 1.1631 0.0682 0.054 Uiso 1 1 calc R
C37 C 0.2979(3) 1.0742(6) -0.0077(3) 0.0407(17) Uani 1 1 d .
H37A H 0.3280 1.0563 -0.0251 0.049 Uiso 1 1 calc R
H37B H 0.2698 1.1426 -0.0310 0.049 Uiso 1 1 calc R
C38 C 0.2182(3) 0.8942(6) -0.0988(3) 0.0400(17) Uani 1 1 d .
C39 C 0.2612(4) 0.8967(7) -0.1249(3) 0.057(2) Uani 1 1 d .
H39 H 0.3043 0.9261 -0.1008 0.068 Uiso 1 1 calc R
C40 C 0.2415(5) 0.8560(8) -0.1862(4) 0.076(3) Uani 1 1 d .
H40 H 0.2712 0.8573 -0.2029 0.092 Uiso 1 1 calc R
C41 C 0.1781(5) 0.8142(8) -0.2220(3) 0.074(3) Uani 1 1 d .
H41 H 0.1643 0.7886 -0.2636 0.089 Uiso 1 1 calc R
C42 C 0.1346(4) 0.8097(7) -0.1968(3) 0.067(2) Uani 1 1 d .
H42 H 0.0917 0.7799 -0.2213 0.080 Uiso 1 1 calc R
C43 C 0.1537(3) 0.8489(6) -0.1356(3) 0.0503(19) Uani 1 1 d .
H43 H 0.1240 0.8452 -0.1189 0.060 Uiso 1 1 calc R
C44 C 0.1693(3) 1.0120(6) -0.0220(3) 0.0382(17) Uani 1 1 d .
C45 C 0.1390(3) 1.1057(7) -0.0654(3) 0.0507(19) Uani 1 1 d .
H45 H 0.1564 1.1288 -0.0923 0.061 Uiso 1 1 calc R
C46 C 0.0835(3) 1.1651(7) -0.0694(3) 0.052(2) Uani 1 1 d .
H46 H 0.0641 1.2286 -0.0984 0.063 Uiso 1 1 calc R
C47 C 0.0570(3) 1.1303(7) -0.0305(3) 0.052(2) Uani 1 1 d .
H47 H 0.0199 1.1709 -0.0327 0.063 Uiso 1 1 calc R
C48 C 0.0851(3) 1.0354(7) 0.0117(3) 0.0466(19) Uani 1 1 d .
H48 H 0.0665 1.0105 0.0374 0.056 Uiso 1 1 calc R
C49 C 0.1411(3) 0.9773(6) 0.0160(3) 0.0353(16) Uani 1 1 d .
H49 H 0.1602 0.9137 0.0450 0.042 Uiso 1 1 calc R
C50 C 0.4603(3) 0.9731(6) 0.1257(3) 0.0419(18) Uani 1 1 d .
C51 C 0.5114(4) 0.9403(8) 0.1825(4) 0.079(3) Uani 1 1 d .
H51 H 0.5023 0.9141 0.2148 0.094 Uiso 1 1 calc R
C52 C 0.5775(4) 0.9448(9) 0.1936(5) 0.097(3) Uani 1 1 d .
H52 H 0.6115 0.9268 0.2339 0.117 Uiso 1 1 calc R
C53 C 0.5929(4) 0.9745(8) 0.1476(5) 0.083(3) Uani 1 1 d .
H53 H 0.6367 0.9719 0.1545 0.099 Uiso 1 1 calc R
C54 C 0.5431(4) 1.0083(10) 0.0910(4) 0.103(4) Uani 1 1 d .
H54 H 0.5526 1.0319 0.0585 0.123 Uiso 1 1 calc R
C55 C 0.4771(4) 1.0083(9) 0.0805(4) 0.090(3) Uani 1 1 d .
H55 H 0.4436 1.0333 0.0412 0.108 Uiso 1 1 calc R
C56 C 0.7046(7) 0.2711(14) 0.3082(6) 0.169(6) Uani 1 1 d .
H56A H 0.7178 0.3208 0.3455 0.254 Uiso 1 1 calc R
H56B H 0.7364 0.2801 0.2925 0.254 Uiso 1 1 calc R
H56C H 0.7025 0.1866 0.3186 0.254 Uiso 1 1 calc R
C57 C 0.6370(10) 0.312(2) 0.2579(11) 0.270(13) Uani 1 1 d .
H57A H 0.6356 0.4005 0.2539 0.324 Uiso 1 1 calc R
H57B H 0.6275 0.2761 0.2173 0.324 Uiso 1 1 calc R
O3 O 0.5951(6) 0.2758(11) 0.2751(5) 0.190(4) Uani 1 1 d .
C58 C 0.5251(11) 0.3141(19) 0.2253(12) 0.292(14) Uani 1 1 d .
H58A H 0.4992 0.2389 0.2141 0.350 Uiso 1 1 calc R
H58B H 0.5079 0.3639 0.2481 0.350 Uiso 1 1 calc R
C59 C 0.5069(10) 0.372(2) 0.1707(8) 0.291(14) Uani 1 1 d .
H59A H 0.5325 0.4456 0.1781 0.436 Uiso 1 1 calc R
H59B H 0.4605 0.3922 0.1523 0.436 Uiso 1 1 calc R
H59C H 0.5143 0.3194 0.1423 0.436 Uiso 1 1 calc R

loop_
_atom_site_aniso_label
_atom_site_aniso_U_11
_atom_site_aniso_U_22
_atom_site_aniso_U_33
_atom_site_aniso_U_23
_atom_site_aniso_U_13
_atom_site_aniso_U_12
Mo1 0.0323(4) 0.0356(4) 0.0307(3) -0.0005(3) 0.0146(3) -0.0026(3)
P1 0.0438(11) 0.0400(12) 0.0338(10) -0.0035(9) 0.0176(9) -0.0047(9)
P2 0.0344(11) 0.0398(11) 0.0342(10) -0.0015(8) 0.0135(9) -0.0041(9)
P3 0.0331(10) 0.0360(11) 0.0306(9) 0.0013(8) 0.0140(8) 0.0006(8)
P4 0.0351(11) 0.0451(12) 0.0318(10) 0.0038(9) 0.0141(8) -0.0033(9)
O1 0.046(3) 0.045(3) 0.049(3) 0.002(2) 0.025(2) 0.003(2)
O2 0.042(3) 0.056(3) 0.042(3) -0.001(3) 0.024(2) -0.003(3)
C1 0.040(5) 0.052(5) 0.055(5) -0.010(4) 0.027(4) -0.008(4)
C2 0.074(6) 0.094(7) 0.084(6) 0.007(5) 0.057(5) 0.016(5)
C3 0.094(8) 0.121(9) 0.143(10) 0.007(7) 0.081(7) 0.017(6)
C4 0.045(4) 0.039(4) 0.037(4) 0.004(4) 0.013(4) -0.007(4)
C5 0.062(6) 0.070(6) 0.040(5) -0.010(4) 0.018(4) -0.013(4)
C6 0.057(6) 0.087(7) 0.048(5) -0.008(5) 0.001(5) -0.023(5)
C7 0.034(5) 0.076(7) 0.087(7) 0.008(6) 0.005(5) -0.005(5)
C8 0.052(6) 0.066(6) 0.084(7) -0.002(5) 0.018(5) -0.013(5)
C9 0.038(5) 0.053(5) 0.055(5) -0.006(4) 0.012(4) -0.013(4)
C10 0.045(5) 0.035(4) 0.041(4) -0.005(3) 0.025(4) -0.006(4)
C11 0.042(5) 0.038(5) 0.049(5) 0.000(4) 0.020(4) -0.001(3)
C12 0.048(5) 0.041(5) 0.046(5) -0.001(4) 0.017(4) 0.003(4)
C13 0.061(5) 0.043(5) 0.050(5) 0.006(4) 0.036(5) 0.008(4)
C14 0.055(5) 0.039(5) 0.070(5) 0.004(4) 0.040(5) -0.007(4)
C15 0.045(5) 0.042(5) 0.041(4) 0.002(4) 0.019(4) 0.001(4)
C16 0.062(5) 0.042(5) 0.050(5) -0.009(4) 0.034(4) -0.006(4)
C17 0.079(6) 0.048(5) 0.071(5) -0.006(4) 0.047(5) 0.003(5)
C18 0.107(7) 0.059(6) 0.107(7) -0.018(6) 0.079(7) -0.007(5)
C19 0.114(8) 0.073(7) 0.105(8) -0.028(6) 0.086(7) -0.014(6)
C20 0.116(8) 0.081(7) 0.069(6) -0.013(5) 0.060(6) -0.018(6)
C21 0.084(6) 0.064(6) 0.052(5) -0.010(4) 0.039(5) -0.005(5)
C22 0.040(4) 0.044(4) 0.032(4) -0.005(3) 0.011(3) -0.003(3)
C23 0.041(4) 0.040(4) 0.031(4) -0.002(3) 0.014(3) 0.002(3)
C24 0.026(4) 0.039(4) 0.041(4) 0.001(3) 0.016(3) -0.003(3)
C25 0.036(4) 0.045(5) 0.037(4) -0.001(3) 0.013(4) -0.008(4)
C26 0.032(4) 0.048(5) 0.045(5) 0.005(4) 0.013(4) 0.005(4)
C27 0.044(5) 0.054(5) 0.042(5) 0.012(4) 0.005(4) 0.007(4)
C28 0.057(5) 0.075(6) 0.035(5) 0.010(4) 0.017(4) 0.003(4)
C29 0.041(4) 0.060(5) 0.037(4) 0.013(4) 0.019(4) 0.005(4)
C30 0.033(4) 0.038(5) 0.031(4) 0.001(3) 0.015(3) 0.000(3)
C31 0.049(5) 0.049(5) 0.042(4) -0.004(4) 0.026(4) 0.002(4)
C32 0.052(5) 0.050(5) 0.057(5) 0.000(4) 0.029(4) -0.008(4)
C33 0.038(4) 0.067(6) 0.051(5) 0.007(4) 0.025(4) -0.010(4)
C34 0.033(4) 0.072(6) 0.042(4) 0.010(4) 0.020(4) 0.014(4)
C35 0.045(5) 0.041(4) 0.035(4) 0.007(3) 0.015(4) 0.007(4)
C36 0.046(4) 0.037(4) 0.051(4) 0.001(3) 0.020(4) -0.002(4)
C37 0.041(4) 0.033(4) 0.042(4) 0.004(3) 0.016(3) -0.003(3)
C38 0.045(5) 0.038(4) 0.035(4) 0.003(3) 0.016(4) -0.004(4)
C39 0.056(5) 0.073(6) 0.049(5) -0.005(4) 0.031(4) -0.025(4)
C40 0.098(8) 0.092(7) 0.056(6) -0.015(5) 0.051(6) -0.026(6)
C41 0.088(7) 0.097(7) 0.033(5) -0.003(5) 0.026(5) -0.009(6)
C42 0.062(5) 0.084(7) 0.045(5) -0.005(4) 0.017(5) -0.006(5)
C43 0.050(5) 0.064(5) 0.034(4) -0.004(4) 0.016(4) -0.005(4)
C44 0.034(4) 0.043(5) 0.030(4) -0.004(3) 0.008(3) 0.000(3)
C45 0.051(5) 0.062(5) 0.039(4) 0.005(4) 0.021(4) 0.000(4)
C46 0.048(5) 0.050(5) 0.052(5) 0.015(4) 0.017(4) 0.007(4)
C47 0.036(4) 0.055(5) 0.050(5) -0.012(4) 0.007(4) 0.002(4)
C48 0.037(5) 0.063(6) 0.039(4) -0.009(4) 0.017(4) -0.011(4)
C49 0.032(4) 0.041(4) 0.030(4) -0.004(3) 0.012(3) -0.002(3)
C50 0.038(4) 0.046(5) 0.039(4) 0.003(4) 0.016(4) -0.009(4)
C51 0.056(6) 0.106(7) 0.078(6) 0.045(5) 0.035(5) 0.016(5)
C52 0.038(6) 0.142(10) 0.094(7) 0.043(7) 0.017(5) 0.009(5)
C53 0.043(6) 0.117(8) 0.096(7) 0.027(6) 0.039(6) -0.005(5)
C54 0.058(7) 0.200(12) 0.054(6) 0.016(7) 0.030(5) -0.012(7)
C55 0.037(5) 0.176(10) 0.053(5) 0.015(6) 0.017(4) -0.005(6)
C56 0.130(11) 0.254(18) 0.118(10) -0.035(10) 0.053(9) 0.060(12)
C57 0.22(2) 0.33(3) 0.38(3) -0.08(2) 0.24(3) -0.07(2)
O3 0.176(10) 0.254(13) 0.161(9) -0.047(8) 0.095(9) -0.030(10)
C58 0.20(2) 0.22(2) 0.31(3) 0.08(2) 0.00(2) 0.063(17)
C59 0.24(2) 0.45(4) 0.169(17) 0.05(2) 0.084(16) 0.20(2)

loop_
_atom_type_symbol
_atom_type_description
_atom_type_scat_dispersion_real
_atom_type_scat_dispersion_imag
_atom_type_scat_source
C C 0.0033 0.0016 'International Tables Vol C Tables 4.2.6.8 and 6.1.1.4'
H H 0.0000 0.0000 'International Tables Vol C Tables 4.2.6.8 and 6.1.1.4'
O O 0.0106 0.0060 'International Tables Vol C Tables 4.2.6.8 and 6.1.1.4'
P P 0.1023 0.0942 'International Tables Vol C Tables 4.2.6.8 and 6.1.1.4'
Mo Mo -1.6832 0.6857 'International Tables Vol C Tables 4.2.6.8 and 6.1.1.4'

loop_
_geom_angle_atom_site_label_1
_geom_angle_atom_site_label_2
_geom_angle_atom_site_label_3
_geom_angle
O2 Mo1 O1 57.79(16)
O2 Mo1 P4 85.19(14)
O1 Mo1 P4 142.09(12)
O2 Mo1 P3 156.44(13)
O1 Mo1 P3 102.55(12)
P4 Mo1 P3 110.91(7)
O2 Mo1 P2 89.17(12)
O1 Mo1 P2 91.37(12)
P4 Mo1 P2 79.20(7)
P3 Mo1 P2 77.68(6)
O2 Mo1 P1 86.71(12)
O1 Mo1 P1 82.73(12)
P4 Mo1 P1 104.78(7)
P3 Mo1 P1 104.67(6)
P2 Mo1 P1 173.99(6)
O2 Mo1 C1 28.43(18)
O1 Mo1 C1 29.36(19)
P4 Mo1 C1 113.26(19)
P3 Mo1 C1 130.75(19)
P2 Mo1 C1 90.11(15)
P1 Mo1 C1 84.18(15)
O2 Mo1 H1 140.2(18)
O1 Mo1 H1 145.9(18)
P4 Mo1 H1 68.8(18)
P3 Mo1 H1 63.3(18)
P2 Mo1 H1 113.5(18)
P1 Mo1 H1 72.4(18)
C1 Mo1 H1 155.8(18)
C4 P1 C16 101.8(3)
C4 P1 C10 100.6(3)
C16 P1 C10 101.6(3)
C4 P1 Mo1 120.7(2)
C16 P1 Mo1 114.4(2)
C10 P1 Mo1 114.9(2)
C50 P2 C36 102.6(3)
C50 P2 C22 103.6(3)
C36 P2 C22 101.9(3)
C50 P2 Mo1 119.2(2)
C36 P2 Mo1 112.9(2)
C22 P2 Mo1 114.5(2)
C30 P3 C23 101.0(3)
C30 P3 C24 99.1(3)
C23 P3 C24 98.2(3)
C30 P3 Mo1 124.36(19)
C23 P3 Mo1 110.6(2)
C24 P3 Mo1 119.3(2)
C38 P4 C44 100.4(3)
C38 P4 C37 100.7(3)
C44 P4 C37 100.7(3)
C38 P4 Mo1 114.2(2)
C44 P4 Mo1 126.6(2)
C37 P4 Mo1 110.6(2)
C1 O1 Mo1 90.1(4)
C1 O2 Mo1 92.7(4)
O2 C1 O1 119.4(6)
O2 C1 C2 122.6(7)
O1 C1 C2 118.1(7)
O2 C1 Mo1 58.9(3)
O1 C1 Mo1 60.5(3)
C2 C1 Mo1 178.6(6)
C3 C2 C1 120.0(8)
C3 C2 H2 120.0
C1 C2 H2 120.0
C2 C3 H3A 120.0
C2 C3 H3B 120.0
H3A C3 H3B 120.0
C9 C4 C5 118.2(6)
C9 C4 P1 117.9(5)
C5 C4 P1 123.8(6)
C4 C5 C6 119.8(7)
C4 C5 H5 120.1
C6 C5 H5 120.1
C7 C6 C5 121.1(8)
C7 C6 H6 119.5
C5 C6 H6 119.5
C6 C7 C8 120.6(8)
C6 C7 H7 119.7
C8 C7 H7 119.7
C7 C8 C9 119.0(8)
C7 C8 H8 120.5
C9 C8 H8 120.5
C4 C9 C8 121.2(7)
C4 C9 H9 119.4
C8 C9 H9 119.4
C15 C10 C11 118.6(6)
C15 C10 P1 123.7(5)
C11 C10 P1 117.6(5)
C10 C11 C12 120.2(6)
C10 C11 H11 119.9
C12 C11 H11 119.9
C13 C12 C11 120.1(6)
C13 C12 H12 119.9
C11 C12 H12 119.9
C14 C13 C12 119.9(7)
C14 C13 H13 120.1
C12 C13 H13 120.1
C13 C14 C15 121.0(6)
C13 C14 H14 119.5
C15 C14 H14 119.5
C14 C15 C10 120.1(6)
C14 C15 H15 119.9
C10 C15 H15 119.9
C17 C16 C21 118.3(6)
C17 C16 P1 123.7(5)
C21 C16 P1 117.7(6)
C18 C17 C16 121.2(7)
C18 C17 H17 119.4
C16 C17 H17 119.4
C19 C18 C17 120.0(8)
C19 C18 H18 120.0
C17 C18 H18 120.0
C18 C19 C20 121.1(8)
C18 C19 H19 119.5
C20 C19 H19 119.5
C19 C20 C21 119.2(8)
C19 C20 H20 120.4
C21 C20 H20 120.4
C16 C21 C20 120.2(8)
C16 C21 H21 119.9
C20 C21 H21 119.9
C23 C22 P2 107.3(4)
C23 C22 H22A 110.3
P2 C22 H22A 110.3
C23 C22 H22B 110.3
P2 C22 H22B 110.3
H22A C22 H22B 108.5
C22 C23 P3 106.1(4)
C22 C23 H23A 110.5
P3 C23 H23A 110.5
C22 C23 H23B 110.5
P3 C23 H23B 110.5
H23A C23 H23B 108.7
C29 C24 C25 119.4(6)
C29 C24 P3 121.4(5)
C25 C24 P3 119.2(5)
C24 C25 C26 118.8(6)
C24 C25 H25 120.6
C26 C25 H25 120.6
C27 C26 C25 121.4(6)
C27 C26 H26 119.3
C25 C26 H26 119.3
C26 C27 C28 119.9(6)
C26 C27 H27 120.0
C28 C27 H27 120.0
C27 C28 C29 120.1(7)
C27 C28 H28 119.9
C29 C28 H28 119.9
C24 C29 C28 120.2(6)
C24 C29 H29 119.9
C28 C29 H29 119.9
C31 C30 C35 116.6(6)
C31 C30 P3 118.6(5)
C35 C30 P3 124.6(5)
C30 C31 C32 122.1(6)
C30 C31 H31 119.0
C32 C31 H31 119.0
C33 C32 C31 119.4(7)
C33 C32 H32 120.3
C31 C32 H32 120.3
C34 C33 C32 119.9(6)
C34 C33 H33 120.1
C32 C33 H33 120.1
C33 C34 C35 120.0(6)
C33 C34 H34 120.0
C35 C34 H34 120.0
C34 C35 C30 122.0(6)
C34 C35 H35 119.0
C30 C35 H35 119.0
C37 C36 P2 109.6(4)
C37 C36 H36A 109.7
P2 C36 H36A 109.7
C37 C36 H36B 109.7
P2 C36 H36B 109.7
H36A C36 H36B 108.2
C36 C37 P4 108.1(4)
C36 C37 H37A 110.1
P4 C37 H37A 110.1
C36 C37 H37B 110.1
P4 C37 H37B 110.1
H37A C37 H37B 108.4
C43 C38 C39 118.5(6)
C43 C38 P4 119.7(5)
C39 C38 P4 121.5(5)
C38 C39 C40 121.2(7)
C38 C39 H39 119.4
C40 C39 H39 119.4
C41 C40 C39 119.6(7)
C41 C40 H40 120.2
C39 C40 H40 120.2
C40 C41 C42 120.1(7)
C40 C41 H41 119.9
C42 C41 H41 119.9
C41 C42 C43 120.9(7)
C41 C42 H42 119.6
C43 C42 H42 119.6
C42 C43 C38 119.6(7)
C42 C43 H43 120.2
C38 C43 H43 120.2
C49 C44 C45 118.1(6)
C49 C44 P4 121.4(5)
C45 C44 P4 120.5(5)
C46 C45 C44 121.1(6)
C46 C45 H45 119.5
C44 C45 H45 119.5
C47 C46 C45 119.8(7)
C47 C46 H46 120.1
C45 C46 H46 120.1
C48 C47 C46 120.1(7)
C48 C47 H47 119.9
C46 C47 H47 119.9
C47 C48 C49 119.8(6)
C47 C48 H48 120.1
C49 C48 H48 120.1
C44 C49 C48 121.1(6)
C44 C49 H49 119.4
C48 C49 H49 119.4
C55 C50 C51 116.1(7)
C55 C50 P2 121.0(5)
C51 C50 P2 122.8(5)
C50 C51 C52 121.6(7)
C50 C51 H51 119.2
C52 C51 H51 119.2
C53 C52 C51 121.5(8)
C53 C52 H52 119.3
C51 C52 H52 119.3
C52 C53 C54 118.0(8)
C52 C53 H53 121.0
C54 C53 H53 121.0
C53 C54 C55 120.5(8)
C53 C54 H54 119.7
C55 C54 H54 119.7
C50 C55 C54 122.2(7)
C50 C55 H55 118.9
C54 C55 H55 118.9
C57 C56 H56A 109.5
C57 C56 H56B 109.5
H56A C56 H56B 109.5
C57 C56 H56C 109.5
H56A C56 H56C 109.5
H56B C56 H56C 109.5
O3 C57 C56 107(2)
O3 C57 H57A 110.3
C56 C57 H57A 110.3
O3 C57 H57B 110.3
C56 C57 H57B 110.3
H57A C57 H57B 108.5
C57 O3 C58 109.4(17)
C59 C58 O3 129(2)
C59 C58 H58A 105.1
O3 C58 H58A 105.1
C59 C58 H58B 105.1
O3 C58 H58B 105.1
H58A C58 H58B 105.9
C58 C59 H59A 109.5
C58 C59 H59B 109.5
H59A C59 H59B 109.5
C58 C59 H59C 109.5
H59A C59 H59C 109.5
H59B C59 H59C 109.5

loop_
_geom_bond_atom_site_label_1
_geom_bond_atom_site_label_2
_geom_bond_distance
Mo1 O2 2.252(4)
Mo1 O1 2.288(4)
Mo1 P4 2.3583(19)
Mo1 P3 2.3871(19)
Mo1 P2 2.3875(19)
Mo1 P1 2.520(2)
Mo1 C1 2.628(7)
Mo1 H1 1.65(5)
P1 C4 1.830(7)
P1 C16 1.840(7)
P1 C10 1.842(6)
P2 C50 1.838(7)
P2 C36 1.851(6)
P2 C22 1.845(6)
P3 C30 1.841(6)
P3 C23 1.858(6)
P3 C24 1.873(6)
P4 C38 1.853(6)
P4 C44 1.855(6)
P4 C37 1.857(6)
O1 C1 1.289(8)
O2 C1 1.253(8)
C1 C2 1.472(9)
C2 C3 1.360(11)
C2 H2 0.9300
C3 H3A 0.9300
C3 H3B 0.9300
C4 C9 1.392(9)
C4 C5 1.386(9)
C5 C6 1.397(10)
C5 H5 0.9300
C6 C7 1.360(10)
C6 H6 0.9300
C7 C8 1.365(11)
C7 H7 0.9300
C8 C9 1.405(9)
C8 H8 0.9300
C9 H9 0.9300
C10 C15 1.387(8)
C10 C11 1.400(8)
C11 C12 1.391(9)
C11 H11 0.9300
C12 C13 1.373(9)
C12 H12 0.9300
C13 C14 1.368(9)
C13 H13 0.9300
C14 C15 1.384(8)
C14 H14 0.9300
C15 H15 0.9300
C16 C17 1.398(9)
C16 C21 1.403(9)
C17 C18 1.396(10)
C17 H17 0.9300
C18 C19 1.358(11)
C18 H18 0.9300
C19 C20 1.395(11)
C19 H19 0.9300
C20 C21 1.412(10)
C20 H20 0.9300
C21 H21 0.9300
C22 C23 1.543(8)
C22 H22A 0.9700
C22 H22B 0.9700
C23 H23A 0.9700
C23 H23B 0.9700
C24 C29 1.378(8)
C24 C25 1.389(8)
C25 C26 1.401(8)
C25 H25 0.9300
C26 C27 1.347(8)
C26 H26 0.9300
C27 C28 1.371(9)
C27 H27 0.9300
C28 C29 1.390(9)
C28 H28 0.9300
C29 H29 0.9300
C30 C31 1.380(8)
C30 C35 1.393(8)
C31 C32 1.390(8)
C31 H31 0.9300
C32 C33 1.387(9)
C32 H32 0.9300
C33 C34 1.358(9)
C33 H33 0.9300
C34 C35 1.387(8)
C34 H34 0.9300
C35 H35 0.9300
C36 C37 1.514(8)
C36 H36A 0.9700
C36 H36B 0.9700
C37 H37A 0.9700
C37 H37B 0.9700
C38 C43 1.399(8)
C38 C39 1.382(9)
C39 C40 1.386(9)
C39 H39 0.9300
C40 C41 1.365(10)
C40 H40 0.9300
C41 C42 1.376(10)
C41 H41 0.9300
C42 C43 1.380(9)
C42 H42 0.9300
C43 H43 0.9300
C44 C49 1.382(8)
C44 C45 1.385(9)
C45 C46 1.380(9)
C45 H45 0.9300
C46 C47 1.373(9)
C46 H46 0.9300
C47 C48 1.374(9)
C47 H47 0.9300
C48 C49 1.381(8)
C48 H48 0.9300
C49 H49 0.9300
C50 C55 1.353(9)
C50 C51 1.357(9)
C51 C52 1.398(10)
C51 H51 0.9300
C52 C53 1.335(11)
C52 H52 0.9300
C53 C54 1.347(10)
C53 H53 0.9300
C54 C55 1.401(10)
C54 H54 0.9300
C55 H55 0.9300
C56 C57 1.51(2)
C56 H56A 0.9600
C56 H56B 0.9600
C56 H56C 0.9600
C57 O3 1.261(15)
C57 H57A 0.9700
C57 H57B 0.9700
O3 C58 1.533(18)
C58 C59 1.32(2)
C58 H58A 0.9700
C58 H58B 0.9700
C59 H59A 0.9600
C59 H59B 0.9600
C59 H59C 0.9600
